data_7710256
loop_
_publ_author_name
'Ahmed, Naushad'
'Ansari, Kamal Uddin'

_publ_section_title
;
 Zero-Field Slow Magnetic Relaxation Behavior of Zn2Dy in a Family of
 Trinuclear Near Linear Zn2Ln Complexes: Synthesis, Experimental and
 Theoretical Investigations
;
_journal_name_full 'Dalton Transactions'
_journal_paper_doi 10.1039/D2DT00926A
_journal_year 2022
_chemical_formula_moiety 'C62 H59 N4 Nd O14 Zn2, 2(N O3), 2[CH4O], 1[CH4O]'
_chemical_formula_sum 'C65 H71 N6 Nd O23 Zn2'
_chemical_formula_weight 1579.25
_space_group_crystal_system triclinic
_space_group_IT_number 2
_space_group_name_Hall '-P 1'
_space_group_name_H-M_alt 'P -1'
_atom_sites_solution_hydrogens mixed
_audit_creation_date 2022-05-07
_audit_creation_method
;
Olex2 1.5
(compiled 2022.04.07 svn.rca3783a0 for OlexSys, GUI svn.r6498)
;
_audit_update_record
;
2022-05-09 deposited with the CCDC.	2022-05-12 downloaded from the CCDC.
;
_cell_angle_alpha 85.715(2)
_cell_angle_beta 87.298(2)
_cell_angle_gamma 61.566(3)
_cell_formula_units_Z 2
_cell_length_a 12.7538(3)
_cell_length_b 13.2632(3)
_cell_length_c 22.0875(3)
_cell_measurement_reflns_used 18583
_cell_measurement_temperature 150.00(10)
_cell_measurement_theta_max 30.5600
_cell_measurement_theta_min 1.7660
_cell_volume 3276.05(15)
_computing_cell_refinement 'CrysAlisPro 1.171.41.93a (Rigaku OD, 2020)'
_computing_data_collection 'CrysAlisPro 1.171.41.93a (Rigaku OD, 2020)'
_computing_data_reduction 'CrysAlisPro 1.171.41.93a (Rigaku OD, 2020)'
_computing_molecular_graphics 'Olex2 1.5 (Dolomanov et al., 2009)'
_computing_publication_material 'Olex2 1.5 (Dolomanov et al., 2009)'
_computing_structure_refinement 'SHELXL 2018/3 (Sheldrick, 2015)'
_computing_structure_solution 'SHELXT 2018/2 (Sheldrick, 2018)'
_diffrn_ambient_temperature 150.00(10)
_diffrn_measured_fraction_theta_full 0.999
_diffrn_measured_fraction_theta_max 0.999
_diffrn_measurement_details
;
List of Runs (angles in degrees, time in seconds):

  # Type    Start    End  Width  t~exp~   \w     \q     \k     \f   Frames
#--------------------------------------------------------------------------
  1  \f    -10.27 349.73   0.50    2.00  81.02  -9.84  31.50    --   720
  2  \w    -65.46   0.04   0.50    2.00    --  -19.34  94.56 145.16  131
  3  \w    -60.89   0.11   0.50    2.00    --  -14.77  94.56 -34.84  122
  4  \w   -100.81  15.69   0.50    2.00    --   -9.84 -59.25 -51.92  233
  5  \w    -65.46   0.04   0.50    2.00    --  -19.34  94.56  73.16  131
  6  \f   -349.73  10.27   0.50    2.00   6.61  -9.84 -31.50    --   720
  7  \w   -100.81  15.69   0.50    2.00    --   -9.84 -59.25 164.08  233
  8  \w    -65.46   0.04   0.50    2.00    --  -19.34  94.56   1.16  131
  9  \f   -339.92  20.08   0.50    2.00  15.81  -9.84 -59.25    --   720
;
_diffrn_measurement_device 'abstract diffractometer'
_diffrn_measurement_device_type 'Saxi-CrysAlisPro-abstract goniometer imported SAXI images'
_diffrn_measurement_method '\w and \f scans'
_diffrn_radiation_type MoK\a
_diffrn_radiation_wavelength 0.71073
_diffrn_reflns_av_R_equivalents 0.1015
_diffrn_reflns_av_unetI/netI 0.0466
_diffrn_reflns_Laue_measured_fraction_full 0.999
_diffrn_reflns_Laue_measured_fraction_max 0.999
_diffrn_reflns_limit_h_max 15
_diffrn_reflns_limit_h_min -15
_diffrn_reflns_limit_k_max 15
_diffrn_reflns_limit_k_min -15
_diffrn_reflns_limit_l_max 26
_diffrn_reflns_limit_l_min -26
_diffrn_reflns_number 141579
_diffrn_reflns_point_group_measured_fraction_full 0.999
_diffrn_reflns_point_group_measured_fraction_max 0.999
_diffrn_reflns_theta_full 25.000
_diffrn_reflns_theta_max 25.000
_diffrn_reflns_theta_min 1.749
_exptl_absorpt_coefficient_mu 1.592
_exptl_absorpt_correction_T_max 1.00000
_exptl_absorpt_correction_T_min 0.42915
_exptl_absorpt_correction_type multi-scan
_exptl_absorpt_process_details
;
CrysAlisPro 1.171.41.93a (Rigaku Oxford Diffraction, 2020)
Empirical absorption correction using spherical harmonics,
implemented in SCALE3 ABSPACK scaling algorithm.
;
_exptl_crystal_colour 'clear yellowish yellow'
_exptl_crystal_colour_lustre clear
_exptl_crystal_colour_modifier yellowish
_exptl_crystal_colour_primary yellow
_exptl_crystal_density_diffrn 1.601
_exptl_crystal_description block
_exptl_crystal_F_000 1614
_exptl_crystal_size_max 0.032
_exptl_crystal_size_mid 0.025
_exptl_crystal_size_min 0.021
_refine_diff_density_max 0.792
_refine_diff_density_min -0.711
_refine_diff_density_rms 0.077
_refine_ls_extinction_method none
_refine_ls_goodness_of_fit_ref 1.048
_refine_ls_hydrogen_treatment mixed
_refine_ls_matrix_type full
_refine_ls_number_parameters 836
_refine_ls_number_reflns 11529
_refine_ls_number_restraints 6
_refine_ls_restrained_S_all 1.048
_refine_ls_R_factor_all 0.0616
_refine_ls_R_factor_gt 0.0431
_refine_ls_shift/su_max 0.001
_refine_ls_shift/su_mean 0.000
_refine_ls_structure_factor_coef Fsqd
_refine_ls_weighting_details 'w=1/[\s^2^(Fo^2^)+(0.0509P)^2^+2.0699P] where P=(Fo^2^+2Fc^2^)/3'
_refine_ls_weighting_scheme calc
_refine_ls_wR_factor_gt 0.1014
_refine_ls_wR_factor_ref 0.1108
_reflns_Friedel_coverage 0.000
_reflns_number_gt 8864
_reflns_number_total 11529
_reflns_threshold_expression 'I > 2\s(I)'
_cod_data_source_file d2dt00926a2.cif
_cod_data_source_block zn2nd
_cod_original_cell_volume 3276.05(14)
_cod_database_code 7710256
_shelx_shelxl_version_number 2018/3
_shelx_space_group_comment
;
The symmetry employed for this shelxl refinement is uniquely defined
by the following loop, which should always be used as a source of
symmetry information in preference to the above space-group names.
They are only intended as comments.
;
_shelx_estimated_absorpt_t_max 0.967
_shelx_estimated_absorpt_t_min 0.951
_olex2_refinement_description
;
1. Restrained distances
 O13-H13
 0.87 with sigma of 0.01
 O73-H73
 0.87 with sigma of 0.01
 C24-H13
 1.919602 with sigma of 0.02
 Zn1-H13
 2.953002 with sigma of 0.02
 C84-H73
 1.902371 with sigma of 0.02
 Zn2-H73
 2.97472 with sigma of 0.02
2.a Secondary CH2 refined with riding coordinates:
 C44(H44A,H44B), C85(H85A,H85B), C84(H84A,H84B), C24(H24A,H24B)
2.b Aromatic/amide H refined with riding coordinates:
 C37(H37), C72(H72), C39(H39), C77(H77), C73(H73A), C12(H12), C14(H14),
 C34(H34), C17(H17), C74(H74), C57(H57), C52(H52), C42(H42), C40(H40),
 C33(H33A), C41(H41), C54(H54), C13(H13A), C32(H32), C53(H53A), C79(H79),
 C82(H82), C61(H61), C20(H20), C81(H81), C59(H59), C60(H60), C80(H80), C22(H22),
  C19(H19), C62(H62), C21(H21)
2.c Idealised Me refined as rotating group:
 C25(H25A,H25B,H25C), C01V(H01A,H01B,H01C), C45(H45A,H45B,H45C), C65(H65A,H65B,
 H65C), C91(H91A,H91B,H91C)
2.d Idealised tetrahedral OH refined as rotating group:
 O33(H33)
;
_smtbx_masks_special_details
;
A solvent mask was calculated and 118 electrons were 
found in a volume of 448\%A^3^ in 2 voids per unit cell. 
This is consistent with the presence of 2[CH4O], 1[CH4O] per Formula Unit 
which account for 108 electrons per unit cell.
;
_smtbx_masks_void_probe_radius 1.2
_smtbx_masks_void_truncation_radius 1.2
_olex2_submission_special_instructions 'No special instructions were received'
_oxdiff_exptl_absorpt_empirical_details
;
Empirical correction (ABSPACK) includes:
- Absorption correction using spherical harmonics
- Frame scaling
;

loop_
_space_group_symop_operation_xyz
'x, y, z'
'-x, -y, -z'

loop_
_atom_site_label
_atom_site_type_symbol
_atom_site_fract_x
_atom_site_fract_y
_atom_site_fract_z
_atom_site_U_iso_or_equiv
_atom_site_adp_type
_atom_site_occupancy
_atom_site_site_symmetry_order
_atom_site_calc_flag
_atom_site_refinement_flags_posn
_atom_site_refinement_flags_adp
_atom_site_refinement_flags_occupancy
_atom_site_disorder_assembly
_atom_site_disorder_group
Nd1 Nd 0.61399(2) 0.60856(2) 0.23882(2) 0.04187(9) Uani 1 1 d . . . . .
Zn2 Zn 0.75092(5) 0.78961(5) 0.18872(2) 0.04567(14) Uani 1 1 d D . . . .
Zn1 Zn 0.43270(5) 0.47014(4) 0.28922(2) 0.04374(14) Uani 1 1 d D . . . .
O11 O 0.4971(3) 0.5113(2) 0.20921(12) 0.0431(7) Uani 1 1 d . . . . .
O12 O 0.6445(3) 0.5276(3) 0.12826(13) 0.0479(7) Uani 1 1 d . . . . .
O31 O 0.4870(3) 0.5818(2) 0.31356(12) 0.0424(7) Uani 1 1 d . . . . .
O51 O 0.6318(3) 0.7414(2) 0.16494(13) 0.0440(7) Uani 1 1 d . . . . .
O52 O 0.4239(3) 0.7582(3) 0.17614(14) 0.0491(8) Uani 1 1 d . . . . .
O71 O 0.7206(3) 0.7138(2) 0.26746(12) 0.0445(7) Uani 1 1 d . . . . .
O32 O 0.4779(3) 0.7795(3) 0.31009(13) 0.0507(8) Uani 1 1 d . . . . .
O53 O 0.9283(3) 0.6333(3) 0.19428(16) 0.0545(8) Uani 1 1 d . . . . .
O72 O 0.7173(3) 0.5596(3) 0.34623(13) 0.0497(8) Uani 1 1 d . . . . .
O33 O 0.6007(3) 0.2969(3) 0.28118(14) 0.0530(8) Uani 1 1 d . . . . .
H33 H 0.649076 0.318510 0.266335 0.079 Uiso 1 1 calc R U . . .
O92 O 0.8340(3) 0.4898(3) 0.21704(15) 0.0563(8) Uani 1 1 d . . . . .
O13 O 0.2428(3) 0.6094(3) 0.30973(15) 0.0549(8) Uani 1 1 d D . . . .
H13 H 0.2180(18) 0.656(3) 0.3396(15) 0.082 Uiso 1 1 d D U . . .
N31 N 0.4469(3) 0.4120(3) 0.37997(16) 0.0431(8) Uani 1 1 d . . . . .
O93 O 0.7429(3) 0.3941(3) 0.25221(15) 0.0549(8) Uani 1 1 d . . . . .
O73 O 0.5996(3) 0.9790(3) 0.16972(17) 0.0606(9) Uani 1 1 d D . . . .
H73 H 0.5257(15) 1.0020(18) 0.161(2) 0.091 Uiso 1 1 d D U . . .
N51 N 0.7948(3) 0.7914(3) 0.09605(16) 0.0459(9) Uani 1 1 d . . . . .
N71 N 0.8099(3) 0.8759(3) 0.23782(17) 0.0463(9) Uani 1 1 d . . . . .
N11 N 0.3426(3) 0.4088(3) 0.24204(18) 0.0475(9) Uani 1 1 d . . . . .
C11 C 0.5848(4) 0.4700(4) 0.11239(19) 0.0452(11) Uani 1 1 d . . . . .
O111 O 0.1753(4) 0.5677(4) 0.4554(2) 0.0948(13) Uani 1 1 d . . . . .
C16 C 0.5074(4) 0.4622(3) 0.15798(18) 0.0398(10) Uani 1 1 d . . . . .
C37 C 0.4245(4) 0.4799(4) 0.4235(2) 0.0453(11) Uani 1 1 d . . . . .
H37 H 0.413680 0.452607 0.463038 0.054 Uiso 1 1 calc R U . . .
C38 C 0.4603(4) 0.2998(4) 0.39597(19) 0.0453(11) Uani 1 1 d . . . . .
C15 C 0.4428(4) 0.4032(4) 0.14452(19) 0.0417(10) Uani 1 1 d . . . . .
C51 C 0.4469(4) 0.8014(4) 0.1208(2) 0.0455(11) Uani 1 1 d . . . . .
C36 C 0.4467(4) 0.6383(4) 0.36474(19) 0.0413(10) Uani 1 1 d . . . . .
C35 C 0.4145(4) 0.5936(4) 0.41738(19) 0.0443(10) Uani 1 1 d . . . . .
N111 N 0.1238(4) 0.6727(5) 0.4573(3) 0.0767(14) Uani 1 1 d . . . . .
C75 C 0.8168(4) 0.7761(4) 0.3368(2) 0.0458(11) Uani 1 1 d . . . . .
O113 O 0.1254(4) 0.7321(4) 0.4089(2) 0.0891(12) Uani 1 1 d . . . . .
C72 C 0.8061(4) 0.6161(4) 0.4233(2) 0.0527(12) Uani 1 1 d . . . . .
H72 H 0.804587 0.560305 0.452387 0.063 Uiso 1 1 calc R U . . .
C76 C 0.7665(4) 0.7069(4) 0.32120(19) 0.0416(10) Uani 1 1 d . . . . .
C39 C 0.3786(5) 0.2833(4) 0.4331(2) 0.0548(12) Uani 1 1 d . . . . .
H39 H 0.310262 0.347596 0.447996 0.066 Uiso 1 1 calc R U . . .
C77 C 0.8339(4) 0.8562(4) 0.2945(2) 0.0468(11) Uani 1 1 d . . . . .
H77 H 0.866714 0.899197 0.310725 0.056 Uiso 1 1 calc R U . . .
C18 C 0.2619(4) 0.3808(4) 0.2771(2) 0.0480(11) Uani 1 1 d . . . . .
C56 C 0.5629(4) 0.7893(4) 0.11661(19) 0.0437(10) Uani 1 1 d . . . . .
C71 C 0.7639(4) 0.6267(4) 0.36648(19) 0.0446(10) Uani 1 1 d . . . . .
C73 C 0.8518(4) 0.6878(5) 0.4388(2) 0.0574(13) Uani 1 1 d . . . . .
H73A H 0.879606 0.681997 0.478685 0.069 Uiso 1 1 calc R U . . .
C92 C 0.8376(4) 0.3958(4) 0.2343(2) 0.0518(12) Uani 1 1 d . . . . .
C43 C 0.5587(4) 0.2059(4) 0.3711(2) 0.0496(11) Uani 1 1 d . . . . .
C31 C 0.4414(4) 0.7474(4) 0.3647(2) 0.0455(11) Uani 1 1 d . . . . .
C25 C 0.7358(4) 0.5258(5) 0.0855(2) 0.0600(13) Uani 1 1 d . . . . .
H25A H 0.771602 0.569877 0.100643 0.090 Uiso 1 1 calc R U . . .
H25B H 0.699542 0.560154 0.045956 0.090 Uiso 1 1 calc R U . . .
H25C H 0.797570 0.446285 0.080985 0.090 Uiso 1 1 calc R U . . .
C12 C 0.5982(4) 0.4242(4) 0.0569(2) 0.0526(12) Uani 1 1 d . . . . .
H12 H 0.651341 0.430896 0.027269 0.063 Uiso 1 1 calc R U . . .
C14 C 0.4578(4) 0.3584(4) 0.0869(2) 0.0522(12) Uani 1 1 d . . . . .
H14 H 0.413878 0.320522 0.077537 0.063 Uiso 1 1 calc R U . . .
C55 C 0.6001(4) 0.8258(4) 0.0622(2) 0.0478(11) Uani 1 1 d . . . . .
C83 C 0.7356(4) 1.0559(4) 0.1776(2) 0.0502(11) Uani 1 1 d . . . . .
C34 C 0.3752(4) 0.6612(4) 0.4683(2) 0.0542(12) Uani 1 1 d . . . . .
H34 H 0.353116 0.632192 0.504509 0.065 Uiso 1 1 calc R U . . .
C17 C 0.3643(4) 0.3830(4) 0.1859(2) 0.0477(11) Uani 1 1 d . . . . .
H17 H 0.323645 0.346386 0.170462 0.057 Uiso 1 1 calc R U . . .
C74 C 0.8564(4) 0.7659(4) 0.3967(2) 0.0523(12) Uani 1 1 d . . . . .
H74 H 0.886899 0.814658 0.407817 0.063 Uiso 1 1 calc R U . . .
C57 C 0.7185(4) 0.8148(4) 0.0541(2) 0.0509(12) Uani 1 1 d . . . . .
H57 H 0.742142 0.825899 0.013818 0.061 Uiso 1 1 calc R U . . .
C78 C 0.8327(4) 0.9600(4) 0.2043(2) 0.0468(11) Uani 1 1 d . . . . .
O112 O 0.0722(4) 0.7230(5) 0.5031(2) 0.1180(18) Uani 1 1 d . . . . .
C52 C 0.3692(4) 0.8511(4) 0.0733(2) 0.0546(12) Uani 1 1 d . . . . .
H52 H 0.289758 0.862671 0.077334 0.066 Uiso 1 1 calc R U . . .
C42 C 0.5727(5) 0.0968(4) 0.3873(2) 0.0575(13) Uani 1 1 d . . . . .
H42 H 0.638616 0.031882 0.371169 0.069 Uiso 1 1 calc R U . . .
C23 C 0.1664(4) 0.4718(4) 0.3058(2) 0.0549(12) Uani 1 1 d . . . . .
C40 C 0.3965(5) 0.1731(5) 0.4486(2) 0.0659(14) Uani 1 1 d . . . . .
H40 H 0.341348 0.161987 0.475000 0.079 Uiso 1 1 calc R U . . .
C33 C 0.3681(5) 0.7669(5) 0.4668(2) 0.0595(13) Uani 1 1 d . . . . .
H33A H 0.339733 0.811048 0.501555 0.071 Uiso 1 1 calc R U . . .
C41 C 0.4933(5) 0.0801(5) 0.4261(2) 0.0635(14) Uani 1 1 d . . . . .
H41 H 0.505810 0.004622 0.437111 0.076 Uiso 1 1 calc R U . . .
C54 C 0.5220(5) 0.8704(4) 0.0131(2) 0.0548(12) Uani 1 1 d . . . . .
H54 H 0.547812 0.891109 -0.024601 0.066 Uiso 1 1 calc R U . . .
C63 C 1.0096(4) 0.6843(4) 0.1026(2) 0.0513(12) Uani 1 1 d . . . . .
C44 C 0.6521(4) 0.2200(4) 0.3328(2) 0.0533(12) Uani 1 1 d . . . . .
H44A H 0.692729 0.249961 0.357611 0.064 Uiso 1 1 calc R U . . .
H44B H 0.712581 0.144275 0.319246 0.064 Uiso 1 1 calc R U . . .
C13 C 0.5342(5) 0.3684(4) 0.0441(2) 0.0591(13) Uani 1 1 d . . . . .
H13A H 0.543390 0.337008 0.005765 0.071 Uiso 1 1 calc R U . . .
C32 C 0.4018(5) 0.8111(4) 0.4151(2) 0.0572(13) Uani 1 1 d . . . . .
H32 H 0.397482 0.884616 0.414595 0.069 Uiso 1 1 calc R U . . .
C01V C 0.7282(5) 0.4652(4) 0.3874(2) 0.0611(13) Uani 1 1 d . . . . .
H01A H 0.685601 0.495116 0.425492 0.092 Uiso 1 1 calc R U . . .
H01B H 0.812589 0.413482 0.395815 0.092 Uiso 1 1 calc R U . . .
H01C H 0.693684 0.422938 0.368919 0.092 Uiso 1 1 calc R U . . .
C58 C 0.9099(4) 0.7798(4) 0.0789(2) 0.0509(11) Uani 1 1 d . . . . .
C53 C 0.4080(5) 0.8842(4) 0.0192(2) 0.0600(13) Uani 1 1 d . . . . .
H53A H 0.355015 0.916936 -0.013956 0.072 Uiso 1 1 calc R U . . .
C85 C 0.9999(4) 0.5897(4) 0.1411(2) 0.0583(13) Uani 1 1 d . . . . .
H85A H 0.964056 0.554252 0.116925 0.070 Uiso 1 1 calc R U . . .
H85B H 1.080565 0.529486 0.153212 0.070 Uiso 1 1 calc R U . . .
C79 C 0.9473(4) 0.9456(4) 0.1970(2) 0.0577(13) Uani 1 1 d . . . . .
H79 H 1.012269 0.880195 0.215567 0.069 Uiso 1 1 calc R U . . .
C82 C 0.7586(5) 1.1363(4) 0.1438(2) 0.0632(14) Uani 1 1 d . . . . .
H82 H 0.694141 1.202172 0.125205 0.076 Uiso 1 1 calc R U . . .
C84 C 0.6108(4) 1.0743(4) 0.1882(3) 0.0591(13) Uani 1 1 d D . . . .
H84A H 0.589988 1.084344 0.231893 0.071 Uiso 1 1 calc R U . . .
H84B H 0.554462 1.145119 0.165124 0.071 Uiso 1 1 calc R U . . .
C45 C 0.4657(6) 0.8927(4) 0.3040(3) 0.0748(16) Uani 1 1 d . . . . .
H45A H 0.518018 0.898968 0.332909 0.112 Uiso 1 1 calc R U . . .
H45B H 0.382790 0.949036 0.312291 0.112 Uiso 1 1 calc R U . . .
H45C H 0.488092 0.907721 0.262549 0.112 Uiso 1 1 calc R U . . .
C61 C 1.1341(5) 0.7506(6) 0.0465(3) 0.0739(17) Uani 1 1 d . . . . .
H61 H 1.211209 0.739799 0.034860 0.089 Uiso 1 1 calc R U . . .
C20 C 0.2028(5) 0.2477(6) 0.3241(3) 0.0749(16) Uani 1 1 d . . . . .
H20 H 0.214288 0.171442 0.329809 0.090 Uiso 1 1 calc R U . . .
C81 C 0.8729(5) 1.1228(5) 0.1367(2) 0.0663(14) Uani 1 1 d . . . . .
H81 H 0.885994 1.179731 0.114166 0.080 Uiso 1 1 calc R U . . .
C65 C 0.3042(4) 0.7817(5) 0.1895(3) 0.0728(16) Uani 1 1 d . . . . .
H65A H 0.278375 0.747177 0.159715 0.109 Uiso 1 1 calc R U . . .
H65B H 0.251898 0.864945 0.187790 0.109 Uiso 1 1 calc R U . . .
H65C H 0.299948 0.749083 0.230316 0.109 Uiso 1 1 calc R U . . .
N101 N 0.2907(7) 1.1081(5) 0.1441(3) 0.0953(17) Uani 1 1 d . . . . .
C59 C 0.9225(5) 0.8611(5) 0.0407(2) 0.0670(14) Uani 1 1 d . . . . .
H59 H 0.853949 0.927646 0.025701 0.080 Uiso 1 1 calc R U . . .
C60 C 1.0354(6) 0.8450(6) 0.0245(3) 0.0807(18) Uani 1 1 d . . . . .
H60 H 1.044099 0.900255 -0.002139 0.097 Uiso 1 1 calc R U . . .
C80 C 0.9670(5) 1.0272(5) 0.1623(3) 0.0722(16) Uani 1 1 d . . . . .
H80 H 1.045857 1.016514 0.156360 0.087 Uiso 1 1 calc R U . . .
C22 C 0.0923(5) 0.4459(6) 0.3442(3) 0.0733(16) Uani 1 1 d . . . . .
H22 H 0.027520 0.505852 0.364237 0.088 Uiso 1 1 calc R U . . .
C19 C 0.2789(4) 0.2711(5) 0.2855(2) 0.0579(13) Uani 1 1 d . . . . .
H19 H 0.342618 0.210918 0.265100 0.069 Uiso 1 1 calc R U . . .
C62 C 1.1221(5) 0.6703(5) 0.0858(3) 0.0676(15) Uani 1 1 d . . . . .
H62 H 1.191287 0.605087 0.101425 0.081 Uiso 1 1 calc R U . . .
C21 C 0.1106(5) 0.3352(6) 0.3540(3) 0.0824(19) Uani 1 1 d . . . . .
H21 H 0.060010 0.318850 0.381263 0.099 Uiso 1 1 calc R U . . .
O102 O 0.3323(7) 1.1647(7) 0.1215(3) 0.165(3) Uani 1 1 d . . . . .
C91 C 0.9515(5) 0.2874(5) 0.2335(3) 0.0822(18) Uani 1 1 d . . . . .
H91A H 0.993608 0.284939 0.194937 0.123 Uiso 1 1 calc R U . . .
H91B H 0.935310 0.221993 0.238020 0.123 Uiso 1 1 calc R U . . .
H91C H 1.001101 0.283393 0.267148 0.123 Uiso 1 1 calc R U . . .
C24 C 0.1451(4) 0.5928(4) 0.2923(3) 0.0655(15) Uani 1 1 d D . . . .
H24A H 0.131564 0.612561 0.248213 0.079 Uiso 1 1 calc R U . . .
H24B H 0.071910 0.645840 0.314029 0.079 Uiso 1 1 calc R U . . .
O103 O 0.1946(5) 1.1190(6) 0.1309(4) 0.184(4) Uani 1 1 d . . . . .
O101 O 0.3514(7) 1.0356(6) 0.1820(3) 0.162(3) Uani 1 1 d . . . . .
H53 H 0.909(5) 0.583(5) 0.212(3) 0.09(2) Uiso 1 1 d . . . . .

loop_
_atom_site_aniso_label
_atom_site_aniso_U_11
_atom_site_aniso_U_22
_atom_site_aniso_U_33
_atom_site_aniso_U_23
_atom_site_aniso_U_13
_atom_site_aniso_U_12
Nd1 0.04518(15) 0.04707(16) 0.04076(14) -0.00184(10) 0.00352(10) -0.02835(12)
Zn2 0.0507(3) 0.0568(3) 0.0418(3) 0.0004(2) 0.0002(2) -0.0360(3)
Zn1 0.0521(3) 0.0507(3) 0.0395(3) -0.0074(2) 0.0053(2) -0.0333(3)
O11 0.0525(18) 0.0486(18) 0.0373(16) -0.0108(13) 0.0043(13) -0.0306(15)
O12 0.0539(19) 0.0543(19) 0.0461(17) -0.0088(14) 0.0094(15) -0.0343(16)
O31 0.0494(18) 0.0477(17) 0.0394(16) -0.0078(13) 0.0071(13) -0.0306(15)
O51 0.0457(17) 0.0516(18) 0.0413(16) 0.0041(14) -0.0024(14) -0.0292(15)
O52 0.0410(17) 0.058(2) 0.0534(19) 0.0016(15) 0.0023(14) -0.0285(16)
O71 0.0507(18) 0.0524(18) 0.0389(16) -0.0006(13) 0.0015(14) -0.0317(16)
O32 0.064(2) 0.0473(18) 0.0493(18) -0.0069(14) 0.0128(15) -0.0340(17)
O53 0.0476(19) 0.059(2) 0.060(2) 0.0040(17) 0.0041(16) -0.0286(18)
O72 0.059(2) 0.057(2) 0.0431(17) 0.0065(14) -0.0035(15) -0.0360(17)
O33 0.0524(19) 0.054(2) 0.0540(19) 0.0023(15) 0.0090(16) -0.0277(17)
O92 0.0486(19) 0.054(2) 0.071(2) 0.0009(17) 0.0072(16) -0.0293(17)
O13 0.0465(19) 0.054(2) 0.064(2) -0.0125(16) 0.0039(16) -0.0229(16)
N31 0.045(2) 0.045(2) 0.042(2) -0.0056(17) 0.0053(17) -0.0239(18)
O93 0.051(2) 0.051(2) 0.066(2) -0.0004(16) 0.0028(16) -0.0277(17)
O73 0.049(2) 0.052(2) 0.086(3) -0.0081(18) -0.0039(18) -0.0275(17)
N51 0.046(2) 0.050(2) 0.048(2) -0.0053(17) 0.0089(18) -0.0277(19)
N71 0.043(2) 0.047(2) 0.055(2) 0.0016(18) 0.0022(18) -0.0266(19)
N11 0.041(2) 0.050(2) 0.056(2) -0.0104(18) 0.0056(18) -0.0250(19)
C11 0.054(3) 0.043(3) 0.043(3) -0.001(2) -0.001(2) -0.027(2)
O111 0.080(3) 0.081(3) 0.112(4) 0.000(3) 0.005(3) -0.031(3)
C16 0.045(2) 0.036(2) 0.038(2) -0.0030(18) 0.0033(19) -0.020(2)
C37 0.044(3) 0.053(3) 0.042(3) -0.001(2) 0.005(2) -0.027(2)
C38 0.053(3) 0.048(3) 0.042(2) 0.000(2) 0.001(2) -0.030(2)
C15 0.048(3) 0.038(2) 0.041(2) -0.0023(19) -0.002(2) -0.022(2)
C51 0.045(3) 0.043(3) 0.053(3) -0.005(2) -0.001(2) -0.025(2)
C36 0.037(2) 0.049(3) 0.041(2) -0.006(2) 0.0036(19) -0.023(2)
C35 0.045(3) 0.051(3) 0.042(2) -0.004(2) 0.003(2) -0.027(2)
N111 0.061(3) 0.093(4) 0.075(4) -0.005(3) -0.005(3) -0.035(3)
C75 0.045(3) 0.053(3) 0.045(3) -0.009(2) 0.002(2) -0.027(2)
O113 0.086(3) 0.091(3) 0.088(3) 0.004(3) -0.007(2) -0.041(3)
C72 0.050(3) 0.073(3) 0.039(3) -0.001(2) 0.005(2) -0.033(3)
C76 0.037(2) 0.047(3) 0.038(2) -0.0067(19) 0.0036(19) -0.018(2)
C39 0.064(3) 0.057(3) 0.050(3) -0.004(2) 0.008(2) -0.034(3)
C77 0.042(3) 0.046(3) 0.056(3) -0.010(2) 0.004(2) -0.024(2)
C18 0.041(3) 0.059(3) 0.052(3) -0.012(2) 0.004(2) -0.030(2)
C56 0.051(3) 0.041(2) 0.044(3) -0.002(2) -0.005(2) -0.025(2)
C71 0.041(2) 0.054(3) 0.043(3) -0.003(2) 0.005(2) -0.027(2)
C73 0.061(3) 0.079(4) 0.038(3) -0.006(2) 0.000(2) -0.038(3)
C92 0.053(3) 0.055(3) 0.050(3) -0.008(2) 0.000(2) -0.027(3)
C43 0.059(3) 0.046(3) 0.045(3) -0.002(2) 0.002(2) -0.026(2)
C31 0.048(3) 0.048(3) 0.046(3) -0.005(2) 0.004(2) -0.028(2)
C25 0.061(3) 0.072(3) 0.056(3) -0.013(3) 0.020(2) -0.039(3)
C12 0.069(3) 0.052(3) 0.041(3) 0.000(2) 0.006(2) -0.033(3)
C14 0.063(3) 0.050(3) 0.047(3) -0.006(2) -0.007(2) -0.029(3)
C55 0.053(3) 0.049(3) 0.044(3) -0.001(2) -0.001(2) -0.026(2)
C83 0.058(3) 0.045(3) 0.054(3) -0.001(2) 0.002(2) -0.030(2)
C34 0.063(3) 0.069(3) 0.040(3) -0.004(2) 0.006(2) -0.040(3)
C17 0.047(3) 0.047(3) 0.053(3) -0.012(2) 0.001(2) -0.024(2)
C74 0.049(3) 0.064(3) 0.050(3) -0.014(2) -0.001(2) -0.030(3)
C57 0.061(3) 0.054(3) 0.044(3) 0.000(2) 0.005(2) -0.033(3)
C78 0.050(3) 0.047(3) 0.051(3) -0.006(2) 0.005(2) -0.030(2)
O112 0.100(4) 0.158(5) 0.084(3) -0.049(3) 0.018(3) -0.048(3)
C52 0.049(3) 0.052(3) 0.064(3) 0.001(2) -0.010(2) -0.026(2)
C42 0.072(3) 0.046(3) 0.057(3) -0.007(2) 0.010(3) -0.029(3)
C23 0.039(3) 0.070(3) 0.066(3) -0.016(3) 0.003(2) -0.032(3)
C40 0.076(4) 0.072(4) 0.063(3) 0.000(3) 0.015(3) -0.047(3)
C33 0.076(4) 0.066(3) 0.045(3) -0.016(2) 0.012(3) -0.040(3)
C41 0.088(4) 0.056(3) 0.060(3) 0.001(3) 0.009(3) -0.046(3)
C54 0.072(3) 0.050(3) 0.047(3) 0.004(2) -0.007(2) -0.033(3)
C63 0.047(3) 0.062(3) 0.053(3) -0.015(2) 0.010(2) -0.032(3)
C44 0.052(3) 0.047(3) 0.060(3) -0.005(2) 0.011(2) -0.024(2)
C13 0.086(4) 0.059(3) 0.038(3) -0.007(2) 0.001(3) -0.039(3)
C32 0.073(3) 0.054(3) 0.058(3) -0.016(2) 0.009(3) -0.040(3)
C01V 0.072(3) 0.065(3) 0.057(3) 0.016(3) -0.008(3) -0.043(3)
C58 0.049(3) 0.060(3) 0.050(3) -0.010(2) 0.013(2) -0.032(3)
C53 0.070(4) 0.059(3) 0.057(3) 0.003(2) -0.016(3) -0.035(3)
C85 0.051(3) 0.055(3) 0.070(3) -0.008(3) 0.009(3) -0.026(3)
C79 0.049(3) 0.054(3) 0.077(4) 0.000(3) 0.002(3) -0.031(3)
C82 0.071(4) 0.054(3) 0.070(3) 0.004(3) -0.007(3) -0.035(3)
C84 0.052(3) 0.050(3) 0.077(4) -0.002(3) -0.001(3) -0.025(3)
C45 0.099(5) 0.052(3) 0.078(4) -0.006(3) 0.021(3) -0.041(3)
C61 0.061(4) 0.082(4) 0.094(4) -0.034(4) 0.034(3) -0.045(4)
C20 0.069(4) 0.084(4) 0.090(4) -0.004(3) 0.005(3) -0.052(4)
C81 0.082(4) 0.062(4) 0.072(4) 0.002(3) 0.004(3) -0.049(3)
C65 0.043(3) 0.091(4) 0.084(4) 0.013(3) 0.001(3) -0.034(3)
N101 0.107(5) 0.081(4) 0.089(4) -0.007(3) -0.004(4) -0.037(4)
C59 0.069(4) 0.072(4) 0.067(3) 0.002(3) 0.015(3) -0.041(3)
C60 0.093(5) 0.087(5) 0.089(4) -0.017(4) 0.036(4) -0.067(4)
C80 0.066(4) 0.071(4) 0.097(4) -0.005(3) 0.016(3) -0.048(3)
C22 0.051(3) 0.094(5) 0.089(4) -0.032(3) 0.021(3) -0.044(3)
C19 0.053(3) 0.067(3) 0.067(3) -0.013(3) 0.005(2) -0.039(3)
C62 0.053(3) 0.076(4) 0.085(4) -0.022(3) 0.015(3) -0.038(3)
C21 0.071(4) 0.123(6) 0.082(4) -0.015(4) 0.017(3) -0.070(4)
O102 0.208(7) 0.249(8) 0.133(5) -0.055(5) 0.060(5) -0.185(7)
C91 0.054(3) 0.066(4) 0.112(5) -0.010(3) -0.008(3) -0.016(3)
C24 0.039(3) 0.066(4) 0.088(4) -0.027(3) 0.000(3) -0.019(3)
O103 0.072(4) 0.186(7) 0.311(10) -0.085(6) 0.011(5) -0.066(4)
O101 0.227(8) 0.114(5) 0.121(5) -0.015(4) -0.022(5) -0.059(5)

loop_
_atom_type_symbol
_atom_type_description
_atom_type_scat_dispersion_real
_atom_type_scat_dispersion_imag
_atom_type_scat_source
C C 0.0033 0.0016 'International Tables Vol C Tables 4.2.6.8 and 6.1.1.4'
H H 0.0000 0.0000 'International Tables Vol C Tables 4.2.6.8 and 6.1.1.4'
N N 0.0061 0.0033 'International Tables Vol C Tables 4.2.6.8 and 6.1.1.4'
Nd Nd -0.1943 3.0179 'International Tables Vol C Tables 4.2.6.8 and 6.1.1.4'
O O 0.0106 0.0060 'International Tables Vol C Tables 4.2.6.8 and 6.1.1.4'
Zn Zn 0.2839 1.4301 'International Tables Vol C Tables 4.2.6.8 and 6.1.1.4'

loop_
_geom_angle_atom_site_label_1
_geom_angle_atom_site_label_2
_geom_angle_atom_site_label_3
_geom_angle
_geom_angle_site_symmetry_1
_geom_angle_site_symmetry_3
_geom_angle_publ_flag
O11 Nd1 O12 60.06(9) . . y
O11 Nd1 O52 70.40(9) . . y
O11 Nd1 O32 109.27(9) . . y
O11 Nd1 O72 120.85(9) . . y
O11 Nd1 C92 91.77(12) . . y
O12 Nd1 C92 70.52(11) . . y
O31 Nd1 O11 61.89(9) . . y
O31 Nd1 O12 121.85(9) . . y
O31 Nd1 O51 145.11(10) . . y
O31 Nd1 O52 89.88(9) . . y
O31 Nd1 O71 117.53(9) . . y
O31 Nd1 O32 60.59(9) . . y
O31 Nd1 O72 70.90(9) . . y
O31 Nd1 O92 131.26(10) . . y
O31 Nd1 O93 85.24(10) . . y
O31 Nd1 C92 108.52(12) . . y
O51 Nd1 O11 117.16(9) . . y
O51 Nd1 O12 70.47(9) . . y
O51 Nd1 O52 60.50(9) . . y
O51 Nd1 O71 61.56(9) . . y
O51 Nd1 O32 90.89(9) . . y
O51 Nd1 O72 121.97(9) . . y
O51 Nd1 O92 82.96(10) . . y
O51 Nd1 O93 128.86(10) . . y
O51 Nd1 C92 106.37(12) . . y
O52 Nd1 O12 74.38(9) . . y
O52 Nd1 O32 71.95(9) . . y
O52 Nd1 C92 144.90(11) . . y
O71 Nd1 O11 177.23(9) . . y
O71 Nd1 O12 120.62(9) . . y
O71 Nd1 O52 107.04(9) . . y
O71 Nd1 O32 68.60(9) . . y
O71 Nd1 O72 60.56(9) . . y
O71 Nd1 O92 70.62(10) . . y
O71 Nd1 O93 111.78(10) . . y
O71 Nd1 C92 90.96(12) . . y
O32 Nd1 O12 146.25(10) . . y
O32 Nd1 C92 143.11(11) . . y
O72 Nd1 O12 141.48(10) . . y
O72 Nd1 O52 144.14(10) . . y
O72 Nd1 O32 72.24(10) . . y
O72 Nd1 C92 70.96(11) . . y
O92 Nd1 O11 111.89(10) . . y
O92 Nd1 O12 70.76(10) . . y
O92 Nd1 O52 136.11(10) . . y
O92 Nd1 O32 136.39(10) . . y
O92 Nd1 O72 74.83(10) . . y
O92 Nd1 C92 25.51(11) . . y
O93 Nd1 O11 70.97(10) . . y
O93 Nd1 O12 73.50(10) . . y
O93 Nd1 O52 138.42(10) . . y
O93 Nd1 O32 136.60(10) . . y
O93 Nd1 O72 71.65(10) . . y
O93 Nd1 O92 51.15(10) . . y
O93 Nd1 C92 25.64(12) . . y
O51 Zn2 O71 75.96(11) . . y
O51 Zn2 O53 107.60(13) . . y
O51 Zn2 O73 86.16(11) . . y
O51 Zn2 N51 86.57(13) . . y
O51 Zn2 N71 154.63(14) . . y
O71 Zn2 O53 82.12(12) . . y
O71 Zn2 O73 112.41(13) . . y
O71 Zn2 N51 152.64(13) . . y
O53 Zn2 O73 162.46(13) . . y
N51 Zn2 O53 83.35(14) . . y
N51 Zn2 O73 86.78(14) . . y
N71 Zn2 O71 90.23(13) . . y
N71 Zn2 O53 91.08(14) . . y
N71 Zn2 O73 79.51(13) . . y
N71 Zn2 N51 113.14(14) . . y
O11 Zn1 O33 82.83(11) . . y
O11 Zn1 O13 111.05(12) . . y
O11 Zn1 N31 153.33(13) . . y
O31 Zn1 O11 76.46(11) . . y
O31 Zn1 O33 106.62(12) . . y
O31 Zn1 O13 86.51(11) . . y
O31 Zn1 N31 87.33(13) . . y
O31 Zn1 N11 158.26(14) . . y
O33 Zn1 O13 163.15(12) . . y
N31 Zn1 O33 81.72(13) . . y
N31 Zn1 O13 88.56(13) . . y
N11 Zn1 O11 90.58(13) . . y
N11 Zn1 O33 88.63(13) . . y
N11 Zn1 O13 81.92(13) . . y
N11 Zn1 N31 110.60(15) . . y
Zn1 O11 Nd1 105.89(11) . . ?
C16 O11 Nd1 126.6(3) . . ?
C16 O11 Zn1 124.0(3) . . ?
C11 O12 Nd1 120.5(2) . . ?
C11 O12 C25 116.0(3) . . ?
C25 O12 Nd1 122.8(3) . . ?
Zn1 O31 Nd1 112.41(12) . . ?
C36 O31 Nd1 125.8(2) . . ?
C36 O31 Zn1 121.6(2) . . ?
Zn2 O51 Nd1 112.45(12) . . ?
C56 O51 Nd1 125.0(2) . . ?
C56 O51 Zn2 122.1(3) . . ?
C51 O52 Nd1 116.0(2) . . ?
C51 O52 C65 117.9(4) . . ?
C65 O52 Nd1 125.2(3) . . ?
Zn2 O71 Nd1 107.04(11) . . ?
C76 O71 Nd1 126.4(3) . . ?
C76 O71 Zn2 125.7(3) . . ?
C31 O32 Nd1 115.8(2) . . ?
C31 O32 C45 117.0(4) . . ?
C45 O32 Nd1 125.2(3) . . ?
Zn2 O53 H53 101(4) . . ?
C85 O53 Zn2 121.3(3) . . ?
C85 O53 H53 111(4) . . ?
C71 O72 Nd1 120.5(2) . . ?
C71 O72 C01V 115.7(3) . . ?
C01V O72 Nd1 123.7(3) . . ?
Zn1 O33 H33 100.6 . . ?
C44 O33 Zn1 121.7(3) . . ?
C44 O33 H33 109.5 . . ?
C92 O92 Nd1 94.7(3) . . ?
Zn1 O13 H13 128.3(17) . . ?
C24 O13 Zn1 118.1(3) . . ?
C24 O13 H13 107.9(16) . . ?
C37 N31 Zn1 122.0(3) . . ?
C37 N31 C38 117.4(4) . . ?
C38 N31 Zn1 119.6(3) . . ?
C92 O93 Nd1 94.6(3) . . ?
Zn2 O73 H73 127.8(15) . . ?
C84 O73 Zn2 121.1(3) . . ?
C84 O73 H73 108.9(15) . . ?
C57 N51 Zn2 122.5(3) . . ?
C57 N51 C58 118.5(4) . . ?
C58 N51 Zn2 118.6(3) . . ?
C77 N71 Zn2 125.4(3) . . ?
C77 N71 C78 118.7(4) . . ?
C78 N71 Zn2 115.8(3) . . ?
C18 N11 Zn1 115.7(3) . . ?
C17 N11 Zn1 124.2(3) . . ?
C17 N11 C18 119.6(4) . . ?
O12 C11 C16 114.3(4) . . ?
C12 C11 O12 123.5(4) . . ?
C12 C11 C16 122.1(4) . . ?
O11 C16 C11 118.3(4) . . ?
O11 C16 C15 124.5(4) . . ?
C11 C16 C15 117.2(4) . . ?
N31 C37 H37 117.0 . . ?
N31 C37 C35 126.0(4) . . ?
C35 C37 H37 117.0 . . ?
C39 C38 N31 121.9(4) . . ?
C39 C38 C43 120.6(4) . . ?
C43 C38 N31 117.4(4) . . ?
C14 C15 C16 119.1(4) . . ?
C14 C15 C17 115.9(4) . . ?
C17 C15 C16 124.9(4) . . ?
O52 C51 C56 112.8(4) . . ?
C52 C51 O52 126.2(4) . . ?
C52 C51 C56 121.0(4) . . ?
O31 C36 C35 123.7(4) . . ?
O31 C36 C31 116.8(4) . . ?
C35 C36 C31 119.4(4) . . ?
C36 C35 C37 123.7(4) . . ?
C36 C35 C34 118.1(4) . . ?
C34 C35 C37 118.2(4) . . ?
O111 N111 O113 117.7(6) . . ?
O111 N111 O112 123.3(6) . . ?
O112 N111 O113 119.1(6) . . ?
C76 C75 C77 124.2(4) . . ?
C74 C75 C76 119.0(4) . . ?
C74 C75 C77 116.8(4) . . ?
C71 C72 H72 120.1 . . ?
C71 C72 C73 119.7(5) . . ?
C73 C72 H72 120.1 . . ?
O71 C76 C75 124.1(4) . . ?
O71 C76 C71 118.4(4) . . ?
C75 C76 C71 117.4(4) . . ?
C38 C39 H39 120.0 . . ?
C38 C39 C40 120.1(5) . . ?
C40 C39 H39 120.0 . . ?
N71 C77 C75 127.7(4) . . ?
N71 C77 H77 116.1 . . ?
C75 C77 H77 116.1 . . ?
C23 C18 N11 116.4(4) . . ?
C19 C18 N11 122.5(4) . . ?
C19 C18 C23 121.0(5) . . ?
O51 C56 C51 117.0(4) . . ?
O51 C56 C55 123.9(4) . . ?
C55 C56 C51 119.1(4) . . ?
O72 C71 C76 113.2(4) . . ?
C72 C71 O72 124.5(4) . . ?
C72 C71 C76 122.3(4) . . ?
C72 C73 H73A 120.0 . . ?
C74 C73 C72 120.0(4) . . ?
C74 C73 H73A 120.0 . . ?
O92 C92 Nd1 59.8(2) . . ?
O92 C92 O93 119.5(4) . . ?
O92 C92 C91 120.6(5) . . ?
O93 C92 Nd1 59.7(2) . . ?
O93 C92 C91 119.9(5) . . ?
C91 C92 Nd1 178.7(4) . . ?
C38 C43 C44 122.0(4) . . ?
C42 C43 C38 117.5(4) . . ?
C42 C43 C44 120.3(4) . . ?
O32 C31 C36 113.0(4) . . ?
C32 C31 O32 126.2(4) . . ?
C32 C31 C36 120.8(4) . . ?
O12 C25 H25A 109.5 . . ?
O12 C25 H25B 109.5 . . ?
O12 C25 H25C 109.5 . . ?
H25A C25 H25B 109.5 . . ?
H25A C25 H25C 109.5 . . ?
H25B C25 H25C 109.5 . . ?
C11 C12 H12 119.9 . . ?
C11 C12 C13 120.1(4) . . ?
C13 C12 H12 119.9 . . ?
C15 C14 H14 119.3 . . ?
C13 C14 C15 121.4(4) . . ?
C13 C14 H14 119.3 . . ?
C56 C55 C57 122.4(4) . . ?
C54 C55 C56 119.2(4) . . ?
C54 C55 C57 118.4(4) . . ?
C78 C83 C84 120.8(4) . . ?
C82 C83 C78 117.5(4) . . ?
C82 C83 C84 121.5(4) . . ?
C35 C34 H34 119.2 . . ?
C33 C34 C35 121.5(4) . . ?
C33 C34 H34 119.2 . . ?
N11 C17 C15 127.3(4) . . ?
N11 C17 H17 116.4 . . ?
C15 C17 H17 116.4 . . ?
C75 C74 H74 119.3 . . ?
C73 C74 C75 121.4(4) . . ?
C73 C74 H74 119.3 . . ?
N51 C57 C55 126.5(4) . . ?
N51 C57 H57 116.7 . . ?
C55 C57 H57 116.7 . . ?
C83 C78 N71 117.7(4) . . ?
C79 C78 N71 121.2(4) . . ?
C79 C78 C83 121.0(4) . . ?
C51 C52 H52 120.3 . . ?
C51 C52 C53 119.3(5) . . ?
C53 C52 H52 120.3 . . ?
C43 C42 H42 119.1 . . ?
C41 C42 C43 121.9(5) . . ?
C41 C42 H42 119.1 . . ?
C18 C23 C24 119.7(4) . . ?
C22 C23 C18 117.9(5) . . ?
C22 C23 C24 122.3(5) . . ?
C39 C40 H40 119.9 . . ?
C41 C40 C39 120.3(5) . . ?
C41 C40 H40 119.9 . . ?
C34 C33 H33A 119.6 . . ?
C34 C33 C32 120.8(5) . . ?
C32 C33 H33A 119.6 . . ?
C42 C41 H41 120.2 . . ?
C40 C41 C42 119.7(5) . . ?
C40 C41 H41 120.2 . . ?
C55 C54 H54 119.9 . . ?
C53 C54 C55 120.2(5) . . ?
C53 C54 H54 119.9 . . ?
C58 C63 C85 121.9(4) . . ?
C58 C63 C62 118.7(5) . . ?
C62 C63 C85 119.1(5) . . ?
O33 C44 C43 111.2(4) . . ?
O33 C44 H44A 109.4 . . ?
O33 C44 H44B 109.4 . . ?
C43 C44 H44A 109.4 . . ?
C43 C44 H44B 109.4 . . ?
H44A C44 H44B 108.0 . . ?
C12 C13 H13A 120.0 . . ?
C14 C13 C12 120.0(4) . . ?
C14 C13 H13A 120.0 . . ?
C31 C32 C33 119.4(4) . . ?
C31 C32 H32 120.3 . . ?
C33 C32 H32 120.3 . . ?
O72 C01V H01A 109.5 . . ?
O72 C01V H01B 109.5 . . ?
O72 C01V H01C 109.5 . . ?
H01A C01V H01B 109.5 . . ?
H01A C01V H01C 109.5 . . ?
H01B C01V H01C 109.5 . . ?
C63 C58 N51 117.7(4) . . ?
C59 C58 N51 121.9(5) . . ?
C59 C58 C63 120.4(4) . . ?
C52 C53 H53A 119.5 . . ?
C54 C53 C52 121.1(5) . . ?
C54 C53 H53A 119.5 . . ?
O53 C85 C63 111.2(4) . . ?
O53 C85 H85A 109.4 . . ?
O53 C85 H85B 109.4 . . ?
C63 C85 H85A 109.4 . . ?
C63 C85 H85B 109.4 . . ?
H85A C85 H85B 108.0 . . ?
C78 C79 H79 120.1 . . ?
C78 C79 C80 119.8(5) . . ?
C80 C79 H79 120.1 . . ?
C83 C82 H82 119.1 . . ?
C81 C82 C83 121.7(5) . . ?
C81 C82 H82 119.1 . . ?
O73 C84 C83 110.9(4) . . ?
O73 C84 H84A 109.5 . . ?
O73 C84 H84B 109.5 . . ?
C83 C84 H84A 109.5 . . ?
C83 C84 H84B 109.5 . . ?
H84A C84 H84B 108.0 . . ?
O32 C45 H45A 109.5 . . ?
O32 C45 H45B 109.5 . . ?
O32 C45 H45C 109.5 . . ?
H45A C45 H45B 109.5 . . ?
H45A C45 H45C 109.5 . . ?
H45B C45 H45C 109.5 . . ?
C60 C61 H61 119.9 . . ?
C60 C61 C62 120.1(5) . . ?
C62 C61 H61 119.9 . . ?
C19 C20 H20 120.0 . . ?
C21 C20 H20 120.0 . . ?
C21 C20 C19 120.1(6) . . ?
C82 C81 H81 120.1 . . ?
C80 C81 C82 119.9(5) . . ?
C80 C81 H81 120.1 . . ?
O52 C65 H65A 109.5 . . ?
O52 C65 H65B 109.5 . . ?
O52 C65 H65C 109.5 . . ?
H65A C65 H65B 109.5 . . ?
H65A C65 H65C 109.5 . . ?
H65B C65 H65C 109.5 . . ?
O102 N101 O103 123.9(9) . . ?
O102 N101 O101 115.4(9) . . ?
O101 N101 O103 120.7(9) . . ?
C58 C59 H59 120.1 . . ?
C58 C59 C60 119.7(6) . . ?
C60 C59 H59 120.1 . . ?
C61 C60 C59 120.5(6) . . ?
C61 C60 H60 119.8 . . ?
C59 C60 H60 119.8 . . ?
C79 C80 H80 120.0 . . ?
C81 C80 C79 120.0(5) . . ?
C81 C80 H80 120.0 . . ?
C23 C22 H22 119.3 . . ?
C21 C22 C23 121.3(5) . . ?
C21 C22 H22 119.3 . . ?
C18 C19 C20 119.8(5) . . ?
C18 C19 H19 120.1 . . ?
C20 C19 H19 120.1 . . ?
C63 C62 H62 119.7 . . ?
C61 C62 C63 120.5(6) . . ?
C61 C62 H62 119.7 . . ?
C20 C21 H21 120.1 . . ?
C22 C21 C20 119.8(6) . . ?
C22 C21 H21 120.1 . . ?
C92 C91 H91A 109.5 . . ?
C92 C91 H91B 109.5 . . ?
C92 C91 H91C 109.5 . . ?
H91A C91 H91B 109.5 . . ?
H91A C91 H91C 109.5 . . ?
H91B C91 H91C 109.5 . . ?
O13 C24 C23 113.0(4) . . ?
O13 C24 H24A 109.0 . . ?
O13 C24 H24B 109.0 . . ?
C23 C24 H24A 109.0 . . ?
C23 C24 H24B 109.0 . . ?
H24A C24 H24B 107.8 . . ?

loop_
_geom_bond_atom_site_label_1
_geom_bond_atom_site_label_2
_geom_bond_distance
_geom_bond_site_symmetry_2
_geom_bond_publ_flag
Nd1 O11 2.523(3) . y
Nd1 O12 2.678(3) . y
Nd1 O31 2.384(3) . y
Nd1 O51 2.395(3) . y
Nd1 O52 2.656(3) . y
Nd1 O71 2.493(3) . y
Nd1 O32 2.676(3) . y
Nd1 O72 2.653(3) . y
Nd1 O92 2.522(3) . y
Nd1 O93 2.520(3) . y
Nd1 C92 2.908(5) . y
Zn2 O51 2.010(3) . y
Zn2 O71 2.057(3) . y
Zn2 O53 2.225(3) . y
Zn2 O73 2.347(3) . y
Zn2 N51 2.098(4) . y
Zn2 N71 2.033(4) . y
Zn1 O11 2.059(3) . y
Zn1 O31 2.022(3) . y
Zn1 O33 2.289(3) . y
Zn1 O13 2.290(3) . y
Zn1 N31 2.077(3) . y
Zn1 N11 2.049(4) . y
O11 C16 1.318(5) . ?
O12 C11 1.380(5) . ?
O12 C25 1.457(5) . ?
O31 C36 1.345(5) . ?
O51 C56 1.331(5) . ?
O52 C51 1.390(5) . ?
O52 C65 1.427(5) . ?
O71 C76 1.326(5) . ?
O32 C31 1.382(5) . ?
O32 C45 1.431(5) . ?
O53 C85 1.430(6) . ?
O53 H53 0.87(6) . ?
O72 C71 1.390(5) . ?
O72 C01V 1.447(5) . ?
O33 H33 0.8400 . ?
O33 C44 1.426(5) . ?
O92 C92 1.257(5) . ?
O13 H13 0.875(9) . ?
O13 C24 1.439(5) . ?
N31 C37 1.294(5) . ?
N31 C38 1.433(5) . ?
O93 C92 1.262(5) . ?
O73 H73 0.867(9) . ?
O73 C84 1.428(6) . ?
N51 C57 1.287(6) . ?
N51 C58 1.437(6) . ?
N71 C77 1.280(5) . ?
N71 C78 1.430(6) . ?
N11 C18 1.429(6) . ?
N11 C17 1.293(6) . ?
C11 C16 1.411(6) . ?
C11 C12 1.376(6) . ?
O111 N111 1.228(6) . ?
C16 C15 1.431(6) . ?
C37 H37 0.9500 . ?
C37 C35 1.449(6) . ?
C38 C39 1.384(6) . ?
C38 C43 1.406(6) . ?
C15 C14 1.412(6) . ?
C15 C17 1.430(6) . ?
C51 C56 1.409(6) . ?
C51 C52 1.375(6) . ?
C36 C35 1.398(6) . ?
C36 C31 1.416(6) . ?
C35 C34 1.411(6) . ?
N111 O113 1.284(6) . ?
N111 O112 1.234(6) . ?
C75 C76 1.414(6) . ?
C75 C77 1.450(6) . ?
C75 C74 1.413(6) . ?
C72 H72 0.9500 . ?
C72 C71 1.361(6) . ?
C72 C73 1.398(7) . ?
C76 C71 1.416(6) . ?
C39 H39 0.9500 . ?
C39 C40 1.386(7) . ?
C77 H77 0.9500 . ?
C18 C23 1.409(6) . ?
C18 C19 1.363(7) . ?
C56 C55 1.407(6) . ?
C73 H73A 0.9500 . ?
C73 C74 1.359(7) . ?
C92 C91 1.480(7) . ?
C43 C42 1.392(6) . ?
C43 C44 1.504(6) . ?
C31 C32 1.375(6) . ?
C25 H25A 0.9800 . ?
C25 H25B 0.9800 . ?
C25 H25C 0.9800 . ?
C12 H12 0.9500 . ?
C12 C13 1.387(7) . ?
C14 H14 0.9500 . ?
C14 C13 1.370(7) . ?
C55 C57 1.450(6) . ?
C55 C54 1.402(6) . ?
C83 C78 1.399(6) . ?
C83 C82 1.391(6) . ?
C83 C84 1.501(6) . ?
C34 H34 0.9500 . ?
C34 C33 1.359(7) . ?
C17 H17 0.9500 . ?
C74 H74 0.9500 . ?
C57 H57 0.9500 . ?
C78 C79 1.383(6) . ?
C52 H52 0.9500 . ?
C52 C53 1.392(7) . ?
C42 H42 0.9500 . ?
C42 C41 1.383(7) . ?
C23 C22 1.387(7) . ?
C23 C24 1.503(7) . ?
C40 H40 0.9500 . ?
C40 C41 1.370(7) . ?
C33 H33A 0.9500 . ?
C33 C32 1.387(7) . ?
C41 H41 0.9500 . ?
C54 H54 0.9500 . ?
C54 C53 1.377(7) . ?
C63 C58 1.387(7) . ?
C63 C85 1.514(7) . ?
C63 C62 1.393(7) . ?
C44 H44A 0.9900 . ?
C44 H44B 0.9900 . ?
C13 H13A 0.9500 . ?
C32 H32 0.9500 . ?
C01V H01A 0.9800 . ?
C01V H01B 0.9800 . ?
C01V H01C 0.9800 . ?
C58 C59 1.384(7) . ?
C53 H53A 0.9500 . ?
C85 H85A 0.9900 . ?
C85 H85B 0.9900 . ?
C79 H79 0.9500 . ?
C79 C80 1.393(7) . ?
C82 H82 0.9500 . ?
C82 C81 1.384(7) . ?
C84 H84A 0.9900 . ?
C84 H84B 0.9900 . ?
C45 H45A 0.9800 . ?
C45 H45B 0.9800 . ?
C45 H45C 0.9800 . ?
C61 H61 0.9500 . ?
C61 C60 1.362(8) . ?
C61 C62 1.383(8) . ?
C20 H20 0.9500 . ?
C20 C19 1.390(7) . ?
C20 C21 1.382(8) . ?
C81 H81 0.9500 . ?
C81 C80 1.370(8) . ?
C65 H65A 0.9800 . ?
C65 H65B 0.9800 . ?
C65 H65C 0.9800 . ?
N101 O102 1.180(8) . ?
N101 O103 1.211(8) . ?
N101 O101 1.207(8) . ?
C59 H59 0.9500 . ?
C59 C60 1.385(8) . ?
C60 H60 0.9500 . ?
C80 H80 0.9500 . ?
C22 H22 0.9500 . ?
C22 C21 1.373(8) . ?
C19 H19 0.9500 . ?
C62 H62 0.9500 . ?
C21 H21 0.9500 . ?
C91 H91A 0.9800 . ?
C91 H91B 0.9800 . ?
C91 H91C 0.9800 . ?
C24 H24A 0.9900 . ?
C24 H24B 0.9900 . ?

loop_
_geom_hbond_atom_site_label_D
_geom_hbond_atom_site_label_H
_geom_hbond_atom_site_label_A
_geom_hbond_distance_DH
_geom_hbond_distance_HA
_geom_hbond_distance_DA
_geom_hbond_angle_DHA
_geom_hbond_site_symmetry_A
_geom_hbond_publ_flag
O33 H33 O93 0.84 1.90 2.712(5) 163.5 . yes
O13 H13 O113 0.875(9) 1.921(18) 2.756(6) 159(3) . yes
O53 H53 O92 0.87(6) 1.89(6) 2.701(5) 155(6) . yes

loop_
_geom_torsion_atom_site_label_1
_geom_torsion_atom_site_label_2
_geom_torsion_atom_site_label_3
_geom_torsion_atom_site_label_4
_geom_torsion
_geom_torsion_site_symmetry_1
_geom_torsion_site_symmetry_2
_geom_torsion_site_symmetry_3
_geom_torsion_site_symmetry_4
_geom_torsion_publ_flag
Nd1 O11 C16 C11 -4.7(5) . . . . ?
Nd1 O11 C16 C15 176.9(3) . . . . ?
Nd1 O12 C11 C16 1.7(5) . . . . ?
Nd1 O12 C11 C12 -178.6(3) . . . . ?
Nd1 O31 C36 C35 -153.6(3) . . . . ?
Nd1 O31 C36 C31 24.2(5) . . . . ?
Nd1 O51 C56 C51 26.6(5) . . . . ?
Nd1 O51 C56 C55 -152.2(3) . . . . ?
Nd1 O52 C51 C56 -20.1(4) . . . . ?
Nd1 O52 C51 C52 159.6(4) . . . . ?
Nd1 O71 C76 C75 -174.1(3) . . . . ?
Nd1 O71 C76 C71 4.9(5) . . . . ?
Nd1 O32 C31 C36 -20.6(4) . . . . ?
Nd1 O32 C31 C32 160.2(4) . . . . ?
Nd1 O72 C71 C72 172.2(3) . . . . ?
Nd1 O72 C71 C76 -9.3(5) . . . . ?
Nd1 O92 C92 O93 1.7(5) . . . . ?
Nd1 O92 C92 C91 -178.5(4) . . . . ?
Nd1 O93 C92 O92 -1.7(5) . . . . ?
Nd1 O93 C92 C91 178.5(4) . . . . ?
Zn2 O51 C56 C51 -145.7(3) . . . . ?
Zn2 O51 C56 C55 35.5(6) . . . . ?
Zn2 O71 C76 C75 17.8(6) . . . . ?
Zn2 O71 C76 C71 -163.1(3) . . . . ?
Zn2 O53 C85 C63 48.6(5) . . . . ?
Zn2 O73 C84 C83 40.2(5) . . . . ?
Zn2 N51 C57 C55 -10.0(7) . . . . ?
Zn2 N51 C58 C63 55.7(5) . . . . ?
Zn2 N51 C58 C59 -123.4(4) . . . . ?
Zn2 N71 C77 C75 -4.9(7) . . . . ?
Zn2 N71 C78 C83 65.5(5) . . . . ?
Zn2 N71 C78 C79 -112.8(4) . . . . ?
Zn1 O11 C16 C11 -160.5(3) . . . . ?
Zn1 O11 C16 C15 21.1(5) . . . . ?
Zn1 O31 C36 C35 31.2(5) . . . . ?
Zn1 O31 C36 C31 -151.0(3) . . . . ?
Zn1 O33 C44 C43 47.0(5) . . . . ?
Zn1 O13 C24 C23 42.2(5) . . . . ?
Zn1 N31 C37 C35 -15.1(6) . . . . ?
Zn1 N31 C38 C39 -120.1(4) . . . . ?
Zn1 N31 C38 C43 58.1(5) . . . . ?
Zn1 N11 C18 C23 62.0(5) . . . . ?
Zn1 N11 C18 C19 -114.5(4) . . . . ?
Zn1 N11 C17 C15 -7.6(7) . . . . ?
O11 C16 C15 C14 177.3(4) . . . . ?
O11 C16 C15 C17 -4.2(7) . . . . ?
O12 C11 C16 O11 1.6(6) . . . . ?
O12 C11 C16 C15 -179.9(4) . . . . ?
O12 C11 C12 C13 -179.4(4) . . . . ?
O31 C36 C35 C37 2.1(7) . . . . ?
O31 C36 C35 C34 179.1(4) . . . . ?
O31 C36 C31 O32 1.0(5) . . . . ?
O31 C36 C31 C32 -179.8(4) . . . . ?
O51 C56 C55 C57 -0.4(7) . . . . ?
O51 C56 C55 C54 177.1(4) . . . . ?
O52 C51 C56 O51 -1.0(5) . . . . ?
O52 C51 C56 C55 177.8(4) . . . . ?
O52 C51 C52 C53 -176.2(4) . . . . ?
O71 C76 C71 O72 3.3(6) . . . . ?
O71 C76 C71 C72 -178.2(4) . . . . ?
O32 C31 C32 C33 180.0(4) . . . . ?
N31 C37 C35 C36 -10.7(7) . . . . ?
N31 C37 C35 C34 172.3(4) . . . . ?
N31 C38 C39 C40 -178.5(4) . . . . ?
N31 C38 C43 C42 179.1(4) . . . . ?
N31 C38 C43 C44 4.5(6) . . . . ?
N51 C58 C59 C60 -178.7(5) . . . . ?
N71 C78 C79 C80 177.8(5) . . . . ?
N11 C18 C23 C22 -174.7(4) . . . . ?
N11 C18 C23 C24 7.6(6) . . . . ?
N11 C18 C19 C20 174.8(4) . . . . ?
C11 C16 C15 C14 -1.1(6) . . . . ?
C11 C16 C15 C17 177.4(4) . . . . ?
C11 C12 C13 C14 -0.2(7) . . . . ?
C16 C11 C12 C13 0.2(7) . . . . ?
C16 C15 C14 C13 1.2(7) . . . . ?
C16 C15 C17 N11 -3.3(7) . . . . ?
C37 N31 C38 C39 48.8(6) . . . . ?
C37 N31 C38 C43 -133.0(4) . . . . ?
C37 C35 C34 C33 177.3(4) . . . . ?
C38 N31 C37 C35 176.3(4) . . . . ?
C38 C39 C40 C41 -1.7(8) . . . . ?
C38 C43 C42 C41 0.3(7) . . . . ?
C38 C43 C44 O33 -58.1(6) . . . . ?
C15 C14 C13 C12 -0.5(7) . . . . ?
C51 C56 C55 C57 -179.1(4) . . . . ?
C51 C56 C55 C54 -1.7(7) . . . . ?
C51 C52 C53 C54 -1.4(7) . . . . ?
C36 C35 C34 C33 0.2(7) . . . . ?
C36 C31 C32 C33 0.8(7) . . . . ?
C35 C36 C31 O32 178.9(4) . . . . ?
C35 C36 C31 C32 -1.9(7) . . . . ?
C35 C34 C33 C32 -1.3(8) . . . . ?
C75 C76 C71 O72 -177.6(4) . . . . ?
C75 C76 C71 C72 0.9(7) . . . . ?
C72 C73 C74 C75 -0.6(7) . . . . ?
C76 C75 C77 N71 -1.6(7) . . . . ?
C76 C75 C74 C73 2.8(7) . . . . ?
C39 C38 C43 C42 -2.6(7) . . . . ?
C39 C38 C43 C44 -177.2(4) . . . . ?
C39 C40 C41 C42 -0.6(8) . . . . ?
C77 N71 C78 C83 -118.4(5) . . . . ?
C77 N71 C78 C79 63.4(6) . . . . ?
C77 C75 C76 O71 -5.5(7) . . . . ?
C77 C75 C76 C71 175.4(4) . . . . ?
C77 C75 C74 C73 -175.6(4) . . . . ?
C18 N11 C17 C15 -179.3(4) . . . . ?
C18 C23 C22 C21 -0.4(8) . . . . ?
C18 C23 C24 O13 -62.3(6) . . . . ?
C56 C51 C52 C53 3.4(7) . . . . ?
C56 C55 C57 N51 -13.1(7) . . . . ?
C56 C55 C54 C53 3.7(7) . . . . ?
C71 C72 C73 C74 -1.5(7) . . . . ?
C73 C72 C71 O72 179.6(4) . . . . ?
C73 C72 C71 C76 1.3(7) . . . . ?
C43 C38 C39 C40 3.3(7) . . . . ?
C43 C42 C41 C40 1.3(8) . . . . ?
C31 C36 C35 C37 -175.6(4) . . . . ?
C31 C36 C35 C34 1.4(6) . . . . ?
C25 O12 C11 C16 172.9(4) . . . . ?
C25 O12 C11 C12 -7.4(6) . . . . ?
C12 C11 C16 O11 -178.0(4) . . . . ?
C12 C11 C16 C15 0.5(6) . . . . ?
C14 C15 C17 N11 175.2(4) . . . . ?
C55 C54 C53 C52 -2.1(7) . . . . ?
C83 C78 C79 C80 -0.4(8) . . . . ?
C83 C82 C81 C80 1.3(8) . . . . ?
C34 C33 C32 C31 0.8(8) . . . . ?
C17 N11 C18 C23 -125.7(5) . . . . ?
C17 N11 C18 C19 57.8(6) . . . . ?
C17 C15 C14 C13 -177.4(4) . . . . ?
C74 C75 C76 O71 176.1(4) . . . . ?
C74 C75 C76 C71 -2.9(6) . . . . ?
C74 C75 C77 N71 176.8(4) . . . . ?
C57 N51 C58 C63 -131.7(5) . . . . ?
C57 N51 C58 C59 49.2(6) . . . . ?
C57 C55 C54 C53 -178.8(4) . . . . ?
C78 N71 C77 C75 179.4(4) . . . . ?
C78 C83 C82 C81 -0.1(7) . . . . ?
C78 C83 C84 O73 -57.9(6) . . . . ?
C78 C79 C80 C81 1.6(8) . . . . ?
C52 C51 C56 O51 179.3(4) . . . . ?
C52 C51 C56 C55 -1.9(7) . . . . ?
C42 C43 C44 O33 127.4(5) . . . . ?
C23 C18 C19 C20 -1.5(7) . . . . ?
C23 C22 C21 C20 -1.5(9) . . . . ?
C54 C55 C57 N51 169.4(5) . . . . ?
C63 C58 C59 C60 2.2(8) . . . . ?
C44 C43 C42 C41 175.0(5) . . . . ?
C01V O72 C71 C72 -7.1(6) . . . . ?
C01V O72 C71 C76 171.4(4) . . . . ?
C58 N51 C57 C55 177.7(4) . . . . ?
C58 C63 C85 O53 -59.5(6) . . . . ?
C58 C63 C62 C61 0.4(8) . . . . ?
C58 C59 C60 C61 -0.9(9) . . . . ?
C85 C63 C58 N51 5.0(7) . . . . ?
C85 C63 C58 C59 -175.9(5) . . . . ?
C85 C63 C62 C61 174.6(5) . . . . ?
C82 C83 C78 N71 -178.6(4) . . . . ?
C82 C83 C78 C79 -0.4(7) . . . . ?
C82 C83 C84 O73 125.8(5) . . . . ?
C82 C81 C80 C79 -2.0(9) . . . . ?
C84 C83 C78 N71 4.9(7) . . . . ?
C84 C83 C78 C79 -176.8(5) . . . . ?
C84 C83 C82 C81 176.4(5) . . . . ?
C45 O32 C31 C36 174.7(4) . . . . ?
C45 O32 C31 C32 -4.5(7) . . . . ?
C65 O52 C51 C56 170.2(4) . . . . ?
C65 O52 C51 C52 -10.1(7) . . . . ?
C60 C61 C62 C63 0.8(8) . . . . ?
C22 C23 C24 O13 120.0(5) . . . . ?
C19 C18 C23 C22 1.9(7) . . . . ?
C19 C18 C23 C24 -175.9(4) . . . . ?
C19 C20 C21 C22 1.9(9) . . . . ?
C62 C63 C58 N51 178.9(4) . . . . ?
C62 C63 C58 C59 -1.9(7) . . . . ?
C62 C63 C85 O53 126.5(5) . . . . ?
C62 C61 C60 C59 -0.6(9) . . . . ?
C21 C20 C19 C18 -0.3(8) . . . . ?
C24 C23 C22 C21 177.3(5) . . . . ?

loop_
_smtbx_masks_void_nr
_smtbx_masks_void_average_x
_smtbx_masks_void_average_y
_smtbx_masks_void_average_z
_smtbx_masks_void_volume
_smtbx_masks_void_count_electrons
_smtbx_masks_void_content
1 0.000 0.000 0.500 330.3 77.7 '4 MeOH'
2 0.000 0.500 0.000 118.3 39.5 '2 MeOH'
